data_4116243
loop_
_publ_author_name
'Claire Wilson'
'Bo B. Iversen'
'Jacob Overgaard'
'Finn K. Larsen'
'Guang Wu'
'Sergiu P. Palii'
'Grigore A. Timco'
'Nicolae V. Gerbeleu'

_publ_section_title
;
 Multi-Temperature Crystallographic Studies of Mixed-Valence Polynuclear
 Complexes; Valence Trapping Process in the Trinuclear Oxo-Bridged Iron
 Compound, [Fe3O(O2CC(CH3)3)6(C5H5N)3]
;
_journal_name_full 'Journal of the American Chemical Society'
_journal_page_first 11370
_journal_page_last 11379
_journal_paper_doi 10.1021/ja994162a
_journal_volume 122
_journal_year 2000
_chemical_formula_sum 'C45 H69 Fe3 N3 O13'
_chemical_formula_weight 1027.58
_chemical_name_systematic
; 
 ? 
;
_space_group_IT_number 4
_symmetry_cell_setting monoclinic
_symmetry_space_group_name_Hall 'P 2yb'
_symmetry_space_group_name_H-M 'P 1 21 1'
_atom_sites_solution_hydrogens geom
_atom_sites_solution_primary direct
_atom_sites_solution_secondary difmap
_audit_creation_method SHELXL-97
_cell_angle_alpha 90.00
_cell_angle_beta 106.469(9)
_cell_angle_gamma 90.00
_cell_formula_units_Z 2
_cell_length_a 11.573(2)
_cell_length_b 19.725(4)
_cell_length_c 11.847(2)
_cell_measurement_reflns_used 470
_cell_measurement_temperature 35(2)
_cell_measurement_theta_max 21.81
_cell_measurement_theta_min 10.31
_cell_volume 2593.4(8)
_computing_cell_refinement SMART
_computing_data_collection SMART
_computing_data_reduction SAINT
_computing_structure_refinement 'SHELXL-97 (Sheldrick, 1997)'
_computing_structure_solution 'SHELXS-97 (Sheldrick, 1990)'
_diffrn_ambient_temperature 35(2)
_diffrn_measured_fraction_theta_full 0.819
_diffrn_measured_fraction_theta_max 0.819
_diffrn_measurement_device_type 'Bruker SMART CCD, LTX'
_diffrn_measurement_method 'narrow phi-scans'
_diffrn_radiation_monochromator graphite
_diffrn_radiation_source 'fine-focus sealed tube'
_diffrn_radiation_type MoK\a
_diffrn_radiation_wavelength 0.71073
_diffrn_reflns_av_R_equivalents 0.0390
_diffrn_reflns_av_sigmaI/netI 0.0584
_diffrn_reflns_limit_h_max 14
_diffrn_reflns_limit_h_min -13
_diffrn_reflns_limit_k_max 23
_diffrn_reflns_limit_k_min -14
_diffrn_reflns_limit_l_max 13
_diffrn_reflns_limit_l_min -14
_diffrn_reflns_number 10827
_diffrn_reflns_theta_full 26.37
_diffrn_reflns_theta_max 26.37
_diffrn_reflns_theta_min 2.40
_exptl_absorpt_coefficient_mu 0.888
_exptl_absorpt_correction_T_max 0.647
_exptl_absorpt_correction_T_min 0.606
_exptl_absorpt_correction_type empirical
_exptl_absorpt_process_details ' XPREP'
_exptl_crystal_colour 'red brown'
_exptl_crystal_density_diffrn 1.316
_exptl_crystal_description 'irregular block'
_exptl_crystal_F_000 1084
_exptl_crystal_size_max 0.34
_exptl_crystal_size_mid 0.3
_exptl_crystal_size_min 0.2
_refine_diff_density_max 0.322
_refine_diff_density_min -0.437
_refine_diff_density_rms 0.065
_refine_ls_abs_structure_details 'Flack H D (1983), Acta Cryst. A39, 876-881'
_refine_ls_abs_structure_Flack 0.020(16)
_refine_ls_extinction_coef 0.0008(4)
_refine_ls_extinction_expression Fc^*^=kFc[1+0.001xFc^2^\l^3^/sin(2\q)]^-1/4^
_refine_ls_extinction_method SHELXL
_refine_ls_goodness_of_fit_ref 1.067
_refine_ls_hydrogen_treatment mixed
_refine_ls_matrix_type full
_refine_ls_number_parameters 579
_refine_ls_number_reflns 6578
_refine_ls_number_restraints 1
_refine_ls_restrained_S_all 1.067
_refine_ls_R_factor_all 0.0474
_refine_ls_R_factor_gt 0.0348
_refine_ls_shift/su_max 0.001
_refine_ls_shift/su_mean 0.000
_refine_ls_structure_factor_coef Fsqd
_refine_ls_weighting_details 'calc w=1/[\s^2^(Fo^2^)+(0.0394P)^2^+0.0000P] where P=(Fo^2^+2Fc^2^)/3'
_refine_ls_weighting_scheme calc
_refine_ls_wR_factor_gt 0.0735
_refine_ls_wR_factor_ref 0.0797
_reflns_number_gt 5670
_reflns_number_total 6578
_reflns_threshold_expression >2sigma(I)
_cod_data_source_file ja994162a_02.cif
_cod_data_source_block fe35
_cod_original_cell_volume 2593.5(9)
_cod_database_code 4116243

loop_
_symmetry_equiv_pos_as_xyz
'x, y, z'
'-x, y+1/2, -z'

loop_
_atom_site_label
_atom_site_type_symbol
_atom_site_fract_x
_atom_site_fract_y
_atom_site_fract_z
_atom_site_U_iso_or_equiv
_atom_site_adp_type
_atom_site_occupancy
_atom_site_symmetry_multiplicity
_atom_site_calc_flag
_atom_site_refinement_flags
Fe1 Fe 0.89784(5) 0.17583(3) 0.26699(5) 0.01450(16) Uani 1 1 d .
Fe2 Fe 0.75694(5) 0.03394(3) 0.29853(5) 0.01378(16) Uani 1 1 d .
Fe3 Fe 0.59569(5) 0.16427(3) 0.18461(5) 0.01411(16) Uani 1 1 d .
O1 O 0.7433(2) 0.12232(15) 0.2503(2) 0.0129(7) Uani 1 1 d .
O11 O 0.9888(2) 0.13361(15) 0.4290(2) 0.0157(7) Uani 1 1 d .
O12 O 0.8682(2) 0.05091(16) 0.4623(2) 0.0161(7) Uani 1 1 d .
O22 O 0.8976(2) 0.00658(15) 0.2423(2) 0.0156(7) Uani 1 1 d .
O21 O 0.9739(2) 0.09915(16) 0.1805(2) 0.0175(7) Uani 1 1 d .
O31 O 0.6142(2) 0.03793(16) 0.3674(2) 0.0146(6) Uani 1 1 d .
O32 O 0.5242(3) 0.13934(15) 0.3218(2) 0.0156(7) Uani 1 1 d .
O41 O 0.6457(2) -0.00580(15) 0.1448(2) 0.0140(7) Uani 1 1 d .
O42 O 0.5126(2) 0.07969(16) 0.0969(2) 0.0165(7) Uani 1 1 d .
O51 O 0.6329(2) 0.19251(15) 0.0340(2) 0.0158(7) Uani 1 1 d .
O52 O 0.8269(2) 0.22251(16) 0.1050(2) 0.0154(7) Uani 1 1 d .
O61 O 0.6353(2) 0.25561(15) 0.2620(2) 0.0151(7) Uani 1 1 d .
O62 O 0.8335(2) 0.25374(16) 0.3585(2) 0.0160(7) Uani 1 1 d .
N101 N 1.0529(3) 0.24129(19) 0.2752(3) 0.0153(9) Uani 1 1 d .
N201 N 0.7645(3) -0.07359(19) 0.3583(3) 0.0147(8) Uani 1 1 d .
N301 N 0.4169(3) 0.20944(19) 0.0930(3) 0.0171(9) Uani 1 1 d .
C10 C 0.9558(4) 0.0918(2) 0.4932(4) 0.0141(10) Uani 1 1 d .
C13 C 1.0279(4) 0.0916(2) 0.6255(3) 0.0161(10) Uani 1 1 d .
C14 C 1.1629(4) 0.0922(3) 0.6365(4) 0.0232(11) Uani 1 1 d .
H14A H 1.1843 0.0510 0.6041 0.035 Uiso 1 1 calc R
H14B H 1.2077 0.0955 0.7180 0.035 Uiso 1 1 calc R
H14C H 1.1813 0.1303 0.5944 0.035 Uiso 1 1 calc R
C15 C 0.9939(4) 0.1573(3) 0.6774(4) 0.0257(12) Uani 1 1 d .
H15A H 0.9095 0.1568 0.6713 0.038 Uiso 1 1 calc R
H15B H 1.0116 0.1954 0.6347 0.038 Uiso 1 1 calc R
H15C H 1.0395 0.1608 0.7586 0.038 Uiso 1 1 calc R
C16 C 0.9963(4) 0.0303(3) 0.6878(4) 0.0226(11) Uani 1 1 d .
H16A H 0.9113 0.0302 0.6796 0.034 Uiso 1 1 calc R
H16B H 1.0399 0.0321 0.7698 0.034 Uiso 1 1 calc R
H16C H 1.0175 -0.0103 0.6536 0.034 Uiso 1 1 calc R
C20 C 0.9606(3) 0.0367(3) 0.1863(3) 0.0134(9) Uani 1 1 d .
C23 C 1.0267(4) -0.0113(2) 0.1224(4) 0.0175(10) Uani 1 1 d .
C24 C 0.9317(4) -0.0513(3) 0.0316(4) 0.0297(12) Uani 1 1 d .
H24A H 0.8838 -0.0208 -0.0260 0.045 Uiso 1 1 calc R
H24B H 0.8808 -0.0749 0.0700 0.045 Uiso 1 1 calc R
H24C H 0.9705 -0.0834 -0.0065 0.045 Uiso 1 1 calc R
C25 C 1.1053(4) 0.0274(3) 0.0617(4) 0.0300(12) Uani 1 1 d .
H25A H 1.0561 0.0577 0.0045 0.045 Uiso 1 1 calc R
H25B H 1.1451 -0.0039 0.0232 0.045 Uiso 1 1 calc R
H25C H 1.1644 0.0531 0.1190 0.045 Uiso 1 1 calc R
C26 C 1.1037(4) -0.0602(3) 0.2140(4) 0.0236(12) Uani 1 1 d .
H26A H 1.1647 -0.0351 0.2703 0.035 Uiso 1 1 calc R
H26B H 1.1412 -0.0927 0.1754 0.035 Uiso 1 1 calc R
H26C H 1.0535 -0.0833 0.2536 0.035 Uiso 1 1 calc R
C30 C 0.5489(3) 0.0858(2) 0.3836(4) 0.0139(10) Uani 1 1 d .
C33 C 0.4876(4) 0.0757(2) 0.4816(4) 0.0160(10) Uani 1 1 d .
C34 C 0.5625(4) 0.0282(3) 0.5763(4) 0.0255(11) Uani 1 1 d .
H34A H 0.6385 0.0491 0.6141 0.038 Uiso 1 1 calc R
H34B H 0.5759 -0.0137 0.5406 0.038 Uiso 1 1 calc R
H34C H 0.5201 0.0193 0.6336 0.038 Uiso 1 1 calc R
C35 C 0.3650(4) 0.0424(3) 0.4208(4) 0.0287(12) Uani 1 1 d .
H35A H 0.3185 0.0721 0.3608 0.043 Uiso 1 1 calc R
H35B H 0.3222 0.0340 0.4779 0.043 Uiso 1 1 calc R
H35C H 0.3781 0.0002 0.3858 0.043 Uiso 1 1 calc R
C36 C 0.4672(4) 0.1435(2) 0.5345(4) 0.0206(11) Uani 1 1 d .
H36A H 0.5435 0.1643 0.5714 0.031 Uiso 1 1 calc R
H36B H 0.4244 0.1363 0.5921 0.031 Uiso 1 1 calc R
H36C H 0.4208 0.1726 0.4734 0.031 Uiso 1 1 calc R
C40 C 0.5529(4) 0.0228(2) 0.0784(4) 0.0161(10) Uani 1 1 d .
C43 C 0.4833(4) -0.0163(2) -0.0306(4) 0.0208(11) Uani 1 1 d .
C44 C 0.4255(4) -0.0766(3) 0.0132(4) 0.0303(13) Uani 1 1 d .
H44A H 0.3707 -0.0605 0.0546 0.046 Uiso 1 1 calc R
H44B H 0.4871 -0.1035 0.0652 0.046 Uiso 1 1 calc R
H44C H 0.3825 -0.1036 -0.0527 0.046 Uiso 1 1 calc R
C45 C 0.3861(4) 0.0288(3) -0.1107(4) 0.0341(13) Uani 1 1 d .
H45A H 0.3311 0.0437 -0.0685 0.051 Uiso 1 1 calc R
H45B H 0.3430 0.0035 -0.1788 0.051 Uiso 1 1 calc R
H45C H 0.4234 0.0675 -0.1349 0.051 Uiso 1 1 calc R
C46 C 0.5698(4) -0.0404(3) -0.0986(4) 0.0257(12) Uani 1 1 d .
H46A H 0.6305 -0.0688 -0.0488 0.038 Uiso 1 1 calc R
H46B H 0.6073 -0.0018 -0.1230 0.038 Uiso 1 1 calc R
H46C H 0.5259 -0.0656 -0.1666 0.038 Uiso 1 1 calc R
C50 C 0.7335(4) 0.2116(2) 0.0225(4) 0.0140(10) Uani 1 1 d .
C53 C 0.7399(4) 0.2198(2) -0.1043(4) 0.0151(10) Uani 1 1 d .
C54 C 0.7341(5) 0.1473(3) -0.1549(4) 0.0318(13) Uani 1 1 d .
H54A H 0.8026 0.1218 -0.1103 0.048 Uiso 1 1 calc R
H54B H 0.7348 0.1494 -0.2356 0.048 Uiso 1 1 calc R
H54C H 0.6615 0.1255 -0.1501 0.048 Uiso 1 1 calc R
C55 C 0.8575(4) 0.2535(3) -0.1056(4) 0.0255(12) Uani 1 1 d .
H55A H 0.9240 0.2269 -0.0603 0.038 Uiso 1 1 calc R
H55B H 0.8614 0.2981 -0.0722 0.038 Uiso 1 1 calc R
H55C H 0.8614 0.2569 -0.1853 0.038 Uiso 1 1 calc R
C56 C 0.6315(4) 0.2607(3) -0.1764(4) 0.0307(13) Uani 1 1 d .
H56A H 0.6350 0.3058 -0.1449 0.046 Uiso 1 1 calc R
H56B H 0.5584 0.2391 -0.1726 0.046 Uiso 1 1 calc R
H56C H 0.6333 0.2630 -0.2568 0.046 Uiso 1 1 calc R
C60 C 0.7284(4) 0.2740(2) 0.3439(4) 0.0140(10) Uani 1 1 d .
C63 C 0.7089(4) 0.3274(2) 0.4308(4) 0.0157(10) Uani 1 1 d .
C64 C 0.7665(4) 0.3016(2) 0.5564(3) 0.0174(10) Uani 1 1 d .
H64A H 0.7552 0.3346 0.6119 0.026 Uiso 1 1 calc R
H64B H 0.8511 0.2944 0.5681 0.026 Uiso 1 1 calc R
H64C H 0.7292 0.2597 0.5678 0.026 Uiso 1 1 calc R
C65 C 0.7701(4) 0.3926(2) 0.4102(4) 0.0197(11) Uani 1 1 d .
H65A H 0.7588 0.4269 0.4637 0.030 Uiso 1 1 calc R
H65B H 0.7353 0.4076 0.3307 0.030 Uiso 1 1 calc R
H65C H 0.8547 0.3846 0.4233 0.030 Uiso 1 1 calc R
C66 C 0.5756(4) 0.3413(3) 0.4137(4) 0.0221(11) Uani 1 1 d .
H66A H 0.5668 0.3750 0.4691 0.033 Uiso 1 1 calc R
H66B H 0.5364 0.3002 0.4262 0.033 Uiso 1 1 calc R
H66C H 0.5395 0.3573 0.3351 0.033 Uiso 1 1 calc R
C102 C 1.1664(4) 0.2193(2) 0.2948(4) 0.0188(11) Uani 1 1 d .
H10A H 1.1816 0.1734 0.3099 0.023 Uiso 1 1 calc R
C103 C 1.2623(4) 0.2607(3) 0.2939(4) 0.0202(11) Uani 1 1 d .
H10B H 1.3392 0.2427 0.3069 0.024 Uiso 1 1 calc R
C104 C 1.2426(4) 0.3283(3) 0.2739(4) 0.0241(12) Uani 1 1 d .
H10C H 1.3063 0.3572 0.2745 0.029 Uiso 1 1 calc R
C105 C 1.1272(4) 0.3533(3) 0.2525(4) 0.0194(11) Uani 1 1 d .
H10D H 1.1114 0.3992 0.2380 0.023 Uiso 1 1 calc R
C106 C 1.0354(4) 0.3083(2) 0.2533(4) 0.0161(10) Uani 1 1 d .
H10E H 0.9574 0.3252 0.2377 0.019 Uiso 1 1 calc R
C202 C 0.6636(4) -0.1108(2) 0.3431(4) 0.0161(10) Uani 1 1 d .
H20A H 0.5893 -0.0905 0.3090 0.019 Uiso 1 1 calc R
C203 C 0.6664(4) -0.1783(2) 0.3766(4) 0.0169(10) Uani 1 1 d .
H20B H 0.5951 -0.2025 0.3651 0.020 Uiso 1 1 calc R
C204 C 0.7752(4) -0.2092(2) 0.4268(4) 0.0167(10) Uani 1 1 d .
H20C H 0.7785 -0.2546 0.4488 0.020 Uiso 1 1 calc R
C205 C 0.8797(4) -0.1718(2) 0.4441(4) 0.0160(10) Uani 1 1 d .
H20D H 0.9546 -0.1913 0.4787 0.019 Uiso 1 1 calc R
C206 C 0.8705(4) -0.1047(2) 0.4088(3) 0.0156(10) Uani 1 1 d .
H20E H 0.9410 -0.0797 0.4204 0.019 Uiso 1 1 calc R
C302 C 0.4104(4) 0.2683(2) 0.0342(4) 0.0180(10) Uani 1 1 d .
H30A H 0.4811 0.2927 0.0434 0.022 Uiso 1 1 calc R
C303 C 0.3045(4) 0.2948(3) -0.0395(4) 0.0223(11) Uani 1 1 d .
H30B H 0.3046 0.3350 -0.0803 0.027 Uiso 1 1 calc R
C304 C 0.1998(4) 0.2597(3) -0.0500(4) 0.0252(12) Uani 1 1 d .
H30C H 0.1270 0.2765 -0.0971 0.030 Uiso 1 1 calc R
C305 C 0.2028(4) 0.1991(3) 0.0099(4) 0.0261(12) Uani 1 1 d .
H30D H 0.1325 0.1746 0.0035 0.031 Uiso 1 1 calc R
C306 C 0.3137(4) 0.1755(3) 0.0800(4) 0.0208(10) Uani 1 1 d .
H30E H 0.3161 0.1345 0.1193 0.025 Uiso 1 1 calc R

loop_
_atom_site_aniso_label
_atom_site_aniso_U_11
_atom_site_aniso_U_22
_atom_site_aniso_U_33
_atom_site_aniso_U_23
_atom_site_aniso_U_13
_atom_site_aniso_U_12
Fe1 0.0193(3) 0.0119(4) 0.0118(3) 0.0012(3) 0.0035(2) 0.0020(3)
Fe2 0.0163(3) 0.0115(4) 0.0130(3) 0.0005(3) 0.0033(3) 0.0013(3)
Fe3 0.0189(3) 0.0108(4) 0.0122(3) 0.0001(3) 0.0038(2) -0.0015(3)
O1 0.0111(14) 0.0117(18) 0.0154(15) 0.0001(13) 0.0029(12) 0.0007(13)
O11 0.0170(16) 0.0159(18) 0.0119(15) 0.0024(14) 0.0003(13) 0.0004(15)
O12 0.0165(15) 0.0155(19) 0.0125(15) -0.0006(13) -0.0023(12) -0.0036(15)
O22 0.0176(16) 0.0128(17) 0.0171(16) 0.0014(13) 0.0059(13) -0.0001(14)
O21 0.0168(16) 0.017(2) 0.0171(16) 0.0006(14) 0.0021(13) -0.0062(15)
O31 0.0151(14) 0.0103(16) 0.0194(15) -0.0007(15) 0.0066(12) -0.0023(16)
O32 0.0179(16) 0.0131(18) 0.0157(16) 0.0011(14) 0.0045(13) -0.0039(14)
O41 0.0153(15) 0.0101(18) 0.0141(16) -0.0002(13) 0.0000(13) -0.0009(14)
O42 0.0174(15) 0.0161(19) 0.0129(16) -0.0009(14) -0.0010(13) 0.0005(15)
O51 0.0144(15) 0.020(2) 0.0135(15) 0.0010(13) 0.0049(12) 0.0022(14)
O52 0.0118(15) 0.0206(19) 0.0111(16) 0.0014(14) -0.0010(13) -0.0033(14)
O61 0.0140(15) 0.0152(18) 0.0136(16) 0.0000(14) -0.0001(13) -0.0034(14)
O62 0.0104(15) 0.0184(19) 0.0184(16) -0.0023(14) 0.0028(13) -0.0025(15)
N101 0.0154(19) 0.017(2) 0.0130(19) -0.0019(17) 0.0027(16) 0.0039(18)
N201 0.0158(19) 0.015(2) 0.0129(19) 0.0010(17) 0.0032(16) 0.0015(18)
N301 0.018(2) 0.014(2) 0.022(2) -0.0043(17) 0.0099(17) -0.0013(18)
C10 0.016(2) 0.014(3) 0.015(2) 0.001(2) 0.0083(19) 0.008(2)
C13 0.021(2) 0.015(3) 0.012(2) 0.003(2) 0.0047(19) -0.004(2)
C14 0.017(2) 0.024(3) 0.026(3) 0.003(2) 0.001(2) -0.002(2)
C15 0.028(2) 0.031(3) 0.017(2) 0.001(2) 0.005(2) 0.003(3)
C16 0.023(2) 0.023(3) 0.019(2) 0.001(2) 0.0015(19) 0.003(3)
C20 0.009(2) 0.016(3) 0.011(2) 0.005(2) -0.0035(17) 0.001(2)
C23 0.021(2) 0.018(3) 0.014(2) 0.002(2) 0.006(2) 0.003(2)
C24 0.035(3) 0.029(3) 0.026(3) -0.006(2) 0.009(2) 0.000(3)
C25 0.034(3) 0.020(3) 0.042(3) -0.003(3) 0.021(2) 0.000(3)
C26 0.021(3) 0.024(3) 0.026(3) -0.003(2) 0.006(2) 0.007(2)
C30 0.007(2) 0.019(3) 0.013(2) -0.006(2) -0.0027(17) -0.005(2)
C33 0.016(2) 0.012(3) 0.021(2) -0.001(2) 0.0077(19) 0.000(2)
C34 0.035(3) 0.020(3) 0.024(2) 0.005(2) 0.013(2) 0.003(3)
C35 0.027(3) 0.028(3) 0.032(3) -0.001(3) 0.009(2) -0.009(3)
C36 0.024(2) 0.020(3) 0.018(2) 0.000(2) 0.0069(19) -0.001(2)
C40 0.018(2) 0.016(3) 0.015(2) -0.001(2) 0.0055(19) 0.003(2)
C43 0.024(2) 0.011(3) 0.020(3) -0.004(2) -0.005(2) 0.005(2)
C44 0.021(3) 0.028(3) 0.040(3) -0.012(3) 0.005(2) -0.002(3)
C45 0.036(3) 0.033(3) 0.023(3) -0.007(3) -0.009(2) 0.002(3)
C46 0.039(3) 0.016(3) 0.018(3) -0.005(2) 0.002(2) 0.002(3)
C50 0.019(2) 0.005(2) 0.020(2) -0.0007(19) 0.008(2) 0.006(2)
C53 0.018(2) 0.015(3) 0.013(2) 0.004(2) 0.0050(19) -0.001(2)
C54 0.043(3) 0.032(3) 0.026(3) -0.009(2) 0.019(2) -0.012(3)
C55 0.027(3) 0.030(3) 0.020(3) 0.006(2) 0.008(2) 0.001(3)
C56 0.024(3) 0.051(4) 0.017(2) 0.013(3) 0.006(2) 0.013(3)
C60 0.021(2) 0.009(3) 0.012(2) 0.0024(19) 0.007(2) -0.002(2)
C63 0.017(2) 0.012(3) 0.019(2) 0.002(2) 0.006(2) 0.004(2)
C64 0.018(2) 0.020(3) 0.013(2) -0.002(2) 0.0029(19) -0.002(2)
C65 0.019(2) 0.014(3) 0.024(3) 0.001(2) 0.002(2) 0.001(2)
C66 0.020(2) 0.023(3) 0.022(3) -0.002(2) 0.005(2) 0.001(2)
C102 0.020(2) 0.020(3) 0.014(2) 0.000(2) 0.0016(19) 0.009(2)
C103 0.015(2) 0.030(3) 0.015(2) 0.001(2) 0.0039(19) 0.002(2)
C104 0.028(3) 0.032(3) 0.016(2) -0.002(2) 0.011(2) -0.010(3)
C105 0.020(2) 0.021(3) 0.016(2) 0.005(2) 0.003(2) 0.002(2)
C106 0.018(2) 0.015(3) 0.015(2) 0.003(2) 0.004(2) -0.003(2)
C202 0.017(2) 0.017(3) 0.014(2) 0.002(2) 0.0033(19) 0.005(2)
C203 0.020(2) 0.012(3) 0.019(2) -0.001(2) 0.006(2) -0.006(2)
C204 0.028(3) 0.007(2) 0.017(2) 0.001(2) 0.009(2) 0.000(2)
C205 0.020(2) 0.012(3) 0.016(2) 0.003(2) 0.0048(19) 0.007(2)
C206 0.017(2) 0.018(3) 0.011(2) -0.001(2) 0.0030(19) -0.002(2)
C302 0.021(2) 0.011(3) 0.023(3) -0.001(2) 0.007(2) -0.002(2)
C303 0.025(3) 0.020(3) 0.021(3) -0.001(2) 0.005(2) 0.003(2)
C304 0.020(2) 0.024(3) 0.028(3) -0.006(2) 0.001(2) 0.004(2)
C305 0.024(3) 0.020(3) 0.034(3) -0.002(2) 0.008(2) -0.007(2)
C306 0.023(2) 0.015(3) 0.025(2) 0.000(2) 0.0072(19) 0.002(3)

loop_
_atom_type_symbol
_atom_type_description
_atom_type_scat_dispersion_real
_atom_type_scat_dispersion_imag
_atom_type_scat_source
C C 0.0033 0.0016 'International Tables Vol C Tables 4.2.6.8 and 6.1.1.4'
H H 0.0000 0.0000 'International Tables Vol C Tables 4.2.6.8 and 6.1.1.4'
N N 0.0061 0.0033 'International Tables Vol C Tables 4.2.6.8 and 6.1.1.4'
O O 0.0106 0.0060 'International Tables Vol C Tables 4.2.6.8 and 6.1.1.4'
Fe Fe 0.3463 0.8444 'International Tables Vol C Tables 4.2.6.8 and 6.1.1.4'

loop_
_geom_angle_atom_site_label_1
_geom_angle_atom_site_label_2
_geom_angle_atom_site_label_3
_geom_angle
O1 Fe1 O52 91.94(11)
O1 Fe1 O11 94.73(11)
O52 Fe1 O11 173.19(11)
O1 Fe1 O62 89.97(11)
O52 Fe1 O62 92.69(12)
O11 Fe1 O62 88.72(11)
O1 Fe1 O21 93.21(11)
O52 Fe1 O21 88.82(11)
O11 Fe1 O21 89.41(11)
O62 Fe1 O21 176.43(11)
O1 Fe1 N101 174.40(13)
O52 Fe1 N101 83.35(12)
O11 Fe1 N101 90.07(12)
O62 Fe1 N101 87.25(12)
O21 Fe1 N101 89.72(12)
O1 Fe1 Fe2 29.16(8)
O52 Fe1 Fe2 113.61(8)
O11 Fe1 Fe2 72.22(8)
O62 Fe1 Fe2 107.31(8)
O21 Fe1 Fe2 74.97(8)
N101 Fe1 Fe2 156.37(10)
O1 Fe1 Fe3 28.88(8)
O52 Fe1 Fe3 69.85(8)
O11 Fe1 Fe3 116.91(8)
O62 Fe1 Fe3 73.28(8)
O21 Fe1 Fe3 110.29(8)
N101 Fe1 Fe3 145.55(10)
Fe2 Fe1 Fe3 58.039(19)
O1 Fe2 O22 99.17(12)
O1 Fe2 O12 96.69(13)
O22 Fe2 O12 90.41(12)
O1 Fe2 O31 94.61(12)
O22 Fe2 O31 166.20(13)
O12 Fe2 O31 88.72(11)
O1 Fe2 O41 96.29(12)
O22 Fe2 O41 88.05(11)
O12 Fe2 O41 167.01(12)
O31 Fe2 O41 89.70(11)
O1 Fe2 N201 177.22(12)
O22 Fe2 N201 83.49(12)
O12 Fe2 N201 84.05(13)
O31 Fe2 N201 82.72(12)
O41 Fe2 N201 82.96(12)
O1 Fe2 Fe3 28.82(8)
O22 Fe2 Fe3 120.17(9)
O12 Fe2 Fe3 113.71(9)
O31 Fe2 Fe3 72.53(9)
O41 Fe2 Fe3 78.01(8)
N201 Fe2 Fe3 148.61(9)
O1 Fe2 Fe1 32.90(8)
O22 Fe2 Fe1 73.58(9)
O12 Fe2 Fe1 76.65(9)
O31 Fe2 Fe1 119.50(10)
O41 Fe2 Fe1 115.15(8)
N201 Fe2 Fe1 149.66(9)
Fe3 Fe2 Fe1 61.72(2)
O1 Fe3 O61 98.27(13)
O1 Fe3 O51 95.24(11)
O61 Fe3 O51 94.39(12)
O1 Fe3 O42 95.34(13)
O61 Fe3 O42 165.92(12)
O51 Fe3 O42 87.93(12)
O1 Fe3 O32 95.15(12)
O61 Fe3 O32 86.89(11)
O51 Fe3 O32 169.24(11)
O42 Fe3 O32 88.31(11)
O1 Fe3 N301 175.41(13)
O61 Fe3 N301 85.65(13)
O51 Fe3 N301 82.04(12)
O42 Fe3 N301 80.91(13)
O32 Fe3 N301 87.41(12)
O1 Fe3 Fe2 28.29(9)
O61 Fe3 Fe2 119.37(9)
O51 Fe3 Fe2 110.10(8)
O42 Fe3 Fe2 72.41(9)
O32 Fe3 Fe2 78.27(8)
N301 Fe3 Fe2 149.89(10)
O1 Fe3 Fe1 31.95(9)
O61 Fe3 Fe1 73.93(8)
O51 Fe3 Fe1 76.93(8)
O42 Fe3 Fe1 120.07(8)
O32 Fe3 Fe1 113.62(8)
N301 Fe3 Fe1 149.21(10)
Fe2 Fe3 Fe1 60.24(2)
Fe2 O1 Fe3 122.89(15)
Fe2 O1 Fe1 117.94(14)
Fe3 O1 Fe1 119.17(15)
C10 O11 Fe1 131.4(3)
C10 O12 Fe2 128.4(3)
C20 O22 Fe2 133.9(3)
C20 O21 Fe1 126.5(3)
C30 O31 Fe2 132.8(3)
C30 O32 Fe3 124.9(3)
C40 O41 Fe2 125.7(3)
C40 O42 Fe3 132.0(3)
C50 O51 Fe3 127.4(3)
C50 O52 Fe1 132.2(3)
C60 O61 Fe3 129.2(3)
C60 O62 Fe1 129.0(3)
C102 N101 C106 115.8(4)
C102 N101 Fe1 124.6(3)
C106 N101 Fe1 119.5(3)
C202 N201 C206 117.1(4)
C202 N201 Fe2 121.4(3)
C206 N201 Fe2 121.5(3)
C306 N301 C302 117.0(4)
C306 N301 Fe3 122.0(3)
C302 N301 Fe3 120.3(3)
O11 C10 O12 126.9(4)
O11 C10 C13 116.4(4)
O12 C10 C13 116.6(4)
C16 C13 C14 110.2(4)
C16 C13 C15 110.8(3)
C14 C13 C15 109.3(4)
C16 C13 C10 111.0(4)
C14 C13 C10 109.2(3)
C15 C13 C10 106.1(4)
O21 C20 O22 126.3(4)
O21 C20 C23 119.5(4)
O22 C20 C23 114.2(4)
C25 C23 C24 109.7(4)
C25 C23 C26 110.2(4)
C24 C23 C26 109.5(4)
C25 C23 C20 111.8(4)
C24 C23 C20 107.7(4)
C26 C23 C20 107.9(3)
O31 C30 O32 125.6(4)
O31 C30 C33 116.4(4)
O32 C30 C33 117.8(4)
C36 C33 C34 111.0(4)
C36 C33 C30 110.9(4)
C34 C33 C30 110.3(3)
C36 C33 C35 109.7(4)
C34 C33 C35 109.6(4)
C30 C33 C35 105.2(3)
O42 C40 O41 125.4(4)
O42 C40 C43 117.8(4)
O41 C40 C43 116.8(4)
C40 C43 C44 106.5(4)
C40 C43 C46 109.6(4)
C44 C43 C46 110.7(4)
C40 C43 C45 110.4(4)
C44 C43 C45 110.3(4)
C46 C43 C45 109.2(4)
O52 C50 O51 125.7(4)
O52 C50 C53 118.4(4)
O51 C50 C53 116.0(4)
C55 C53 C56 111.0(4)
C55 C53 C50 110.4(4)
C56 C53 C50 110.0(3)
C55 C53 C54 110.0(4)
C56 C53 C54 109.5(4)
C50 C53 C54 105.9(4)
O62 C60 O61 126.3(4)
O62 C60 C63 116.8(4)
O61 C60 C63 116.8(4)
C65 C63 C66 109.1(4)
C65 C63 C60 108.0(3)
C66 C63 C60 111.7(4)
C65 C63 C64 110.0(4)
C66 C63 C64 109.5(3)
C60 C63 C64 108.5(4)
N101 C102 C103 123.9(5)
C104 C103 C102 119.1(4)
C103 C104 C105 119.2(5)
C104 C105 C106 118.3(5)
N101 C106 C105 123.7(4)
N201 C202 C203 122.4(4)
C204 C203 C202 119.7(4)
C203 C204 C205 118.9(4)
C204 C205 C206 118.5(4)
N201 C206 C205 123.5(4)
N301 C302 C303 124.1(4)
C304 C303 C302 117.8(5)
C303 C304 C305 119.7(5)
C304 C305 C306 118.5(4)
N301 C306 C305 122.8(5)

loop_
_geom_bond_atom_site_label_1
_geom_bond_atom_site_label_2
_geom_bond_distance
Fe1 O1 2.037(3)
Fe1 O52 2.077(3)
Fe1 O11 2.083(3)
Fe1 O62 2.133(3)
Fe1 O21 2.150(3)
Fe1 N101 2.190(4)
Fe1 Fe2 3.3132(10)
Fe1 Fe3 3.3611(11)
Fe2 O1 1.827(3)
Fe2 O22 2.000(3)
Fe2 O12 2.029(3)
Fe2 O31 2.040(2)
Fe2 O41 2.064(3)
Fe2 N201 2.230(4)
Fe2 Fe3 3.2380(10)
Fe3 O1 1.859(3)
Fe3 O61 2.014(3)
Fe3 O51 2.028(3)
Fe3 O42 2.054(3)
Fe3 O32 2.081(3)
Fe3 N301 2.231(4)
O11 C10 1.253(5)
O12 C10 1.265(5)
O22 C20 1.264(5)
O21 C20 1.247(6)
O31 C30 1.257(5)
O32 C30 1.271(5)
O41 C40 1.269(5)
O42 C40 1.258(5)
O51 C50 1.267(5)
O52 C50 1.253(5)
O61 C60 1.281(5)
O62 C60 1.245(5)
N101 C102 1.341(5)
N101 C106 1.351(6)
N201 C202 1.348(5)
N201 C206 1.350(5)
N301 C306 1.339(5)
N301 C302 1.345(6)
C10 C13 1.553(6)
C13 C16 1.515(6)
C13 C14 1.530(6)
C13 C15 1.532(7)
C20 C23 1.544(6)
C23 C25 1.516(6)
C23 C24 1.522(6)
C23 C26 1.534(6)
C30 C33 1.536(5)
C33 C36 1.523(6)
C33 C34 1.529(6)
C33 C35 1.544(6)
C40 C43 1.524(6)
C43 C44 1.525(7)
C43 C46 1.527(6)
C43 C45 1.535(6)
C50 C53 1.534(6)
C53 C55 1.519(6)
C53 C56 1.532(6)
C53 C54 1.546(6)
C60 C63 1.533(6)
C63 C65 1.521(6)
C63 C66 1.523(6)
C63 C64 1.535(6)
C102 C103 1.380(6)
C103 C104 1.361(7)
C104 C105 1.378(6)
C105 C106 1.386(6)
C202 C203 1.386(6)
C203 C204 1.373(6)
C204 C205 1.381(6)
C205 C206 1.383(6)
C302 C303 1.389(6)
C303 C304 1.370(6)
C304 C305 1.386(7)
C305 C306 1.396(6)
